data_2202305
loop_
_publ_author_name
'Jonathan P. H. Charmant'
'Nicholas C. Norman'
'A. Guy Orpen'
'Jonathan Starbuck'

_publ_section_title
;
 4,4'-Bipyridyl adduct of an iodobismuthate anion linked by a
 4,4'-bipyridinium cation
;
_journal_issue 11
_journal_name_full 'Acta Crystallographica Section E'
_journal_page_first m1000
_journal_page_last m1001
_journal_paper_doi 10.1107/S1600536803022359
_journal_volume 59
_journal_year 2003
_chemical_formula_iupac '(C10 H8 N2) [Bi2 I8 (C10 H8 N2)2]'
_chemical_formula_moiety 'C10 H10 N2 2+ , C20 H16 I8 N4 Bi2 2-'
_chemical_formula_sum 'C30 H26 Bi2 I8 N6'
_chemical_formula_weight 1903.72
_chemical_name_systematic
;
4,4'-bipyridinium(2+) di-\m-iodo-bis[(4,4'-bipyridyl)triiodobismuth(III)]
;
_space_group_IT_number 14
_symmetry_cell_setting monoclinic
_symmetry_space_group_name_Hall '-P 2yn'
_symmetry_space_group_name_H-M 'P 1 21/n 1'
_atom_sites_solution_hydrogens geom
_atom_sites_solution_primary direct
_atom_sites_solution_secondary difmap
_audit_creation_method SHELXL-97
_cell_angle_alpha 90.00
_cell_angle_beta 95.0130(10)
_cell_angle_gamma 90.00
_cell_formula_units_Z 2
_cell_length_a 9.6366(2)
_cell_length_b 12.75060(10)
_cell_length_c 18.1728(3)
_cell_measurement_reflns_used 7961
_cell_measurement_temperature 173(2)
_cell_measurement_theta_max 27
_cell_measurement_theta_min 2
_cell_volume 2224.39(6)
_computing_cell_refinement 'SAINT (Siemens, 1996)'
_computing_data_collection 'SMART (Siemens, 1996)'
_computing_data_reduction 'SHELXTL (Siemens, 1996)'
_computing_molecular_graphics SHELXTL
_computing_publication_material SHELXTL
_computing_structure_refinement SHELXTL
_computing_structure_solution SHELXTL
_diffrn_ambient_temperature 173(2)
_diffrn_detector_area_resol_mean 8.192
_diffrn_measured_fraction_theta_full 0.997
_diffrn_measured_fraction_theta_max 0.997
_diffrn_measurement_device_type 'Siemens SMART CCD area-detector'
_diffrn_measurement_method 'Frames, each covering 0.3 \% in \w'
_diffrn_radiation_monochromator graphite
_diffrn_radiation_source 'fine-focus sealed tube'
_diffrn_radiation_type MoK\a
_diffrn_radiation_wavelength 0.71073
_diffrn_reflns_av_sigmaI/netI 0.0913
_diffrn_reflns_limit_h_max 9
_diffrn_reflns_limit_h_min -11
_diffrn_reflns_limit_k_max 14
_diffrn_reflns_limit_k_min -14
_diffrn_reflns_limit_l_max 20
_diffrn_reflns_limit_l_min -20
_diffrn_reflns_number 10596
_diffrn_reflns_theta_full 24.00
_diffrn_reflns_theta_max 24.00
_diffrn_reflns_theta_min 1.95
_diffrn_standards_decay_% 0
_exptl_absorpt_coefficient_mu 13.480
_exptl_absorpt_correction_type none
_exptl_crystal_colour orange
_exptl_crystal_density_diffrn 2.842
_exptl_crystal_density_method 'not measured'
_exptl_crystal_description block
_exptl_crystal_F_000 1676
_exptl_crystal_size_max 0.20
_exptl_crystal_size_mid 0.10
_exptl_crystal_size_min 0.05
_refine_diff_density_max 2.079
_refine_diff_density_min -4.264
_refine_ls_extinction_method none
_refine_ls_goodness_of_fit_ref 1.037
_refine_ls_hydrogen_treatment constr
_refine_ls_matrix_type full
_refine_ls_number_parameters 255
_refine_ls_number_reflns 10596
_refine_ls_number_restraints 60
_refine_ls_restrained_S_all 1.034
_refine_ls_R_factor_all 0.0935
_refine_ls_R_factor_gt 0.0718
_refine_ls_shift/su_max 0.001
_refine_ls_shift/su_mean 0.000
_refine_ls_structure_factor_coef Fsqd
_refine_ls_weighting_details 'calc w = 1/[\s^2^(Fo^2^)+(0.1215P)^2^] where P = (Fo^2^+2Fc^2^)/3'
_refine_ls_weighting_scheme calc
_refine_ls_wR_factor_gt 0.2002
_refine_ls_wR_factor_ref 0.2122
_reflns_number_gt 7484
_reflns_number_total 10596
_reflns_threshold_expression I>2\s(I)
_cod_data_source_file br6119.cif
_cod_data_source_block I
_cod_depositor_comments
;
The following automatic conversions were performed:
'_symmetry_cell_setting' value 'Monoclinic' changed to 'monoclinic'
according to '/home/saulius/struct/CIF-dictionaries/cif_core.dic'
dictionary named 'cif_core.dic' version 2.4.1 from 2010-06-29.

Automatic conversion script
Id: cif_fix_enum 1527 2010-12-29 10:47:43Z saulius 

The following automatic conversions were performed:

'_symmetry_cell_setting' value 'Monoclinic' changed to 'monoclinic'
according to /home/saulius/struct/CIF-dictionaries/cif_core.dic
dictionary named 'cif_core.dic' version 2.4.1 from 2010-06-29.

Automatic conversion script
Id: cif_fix_values 1715 2011-07-08 13:25:40Z adriana 
;
_cod_original_sg_symbol_H-M 'P 21/n'
_cod_database_code 2202305
_cod_database_fobs_code 2202305

loop_
_symmetry_equiv_pos_as_xyz
'x, y, z'
'-x+1/2, y+1/2, -z+1/2'
'-x, -y, -z'
'x-1/2, -y-1/2, z-1/2'

loop_
_atom_site_label
_atom_site_fract_x
_atom_site_fract_y
_atom_site_fract_z
_atom_site_U_iso_or_equiv
_atom_site_adp_type
_atom_site_calc_flag
_atom_site_refinement_flags
_atom_site_occupancy
_atom_site_disorder_assembly
_atom_site_disorder_group
_atom_site_type_symbol
Bi1 0.98100(7) 0.37867(5) -0.09766(3) 0.0314(2) Uani d . 1 . . Bi
I1 0.73080(13) 0.27596(9) -0.16863(6) 0.0415(3) Uani d . 1 A . I
I2 0.76732(12) 0.51422(9) -0.00661(6) 0.0394(3) Uani d . 1 . . I
I3 1.17959(12) 0.23779(9) -0.16374(6) 0.0424(3) Uani d . 1 A . I
I4 1.00116(13) 0.54725(10) -0.20967(6) 0.0489(4) Uani d . 1 A . I
N1 0.996(3) 0.2431(18) 0.0146(13) 0.022(6) Uani d PU 0.61(2) A 1 N
C1 1.109(3) 0.2137(19) 0.0487(14) 0.033(7) Uani d PU 0.61(2) A 1 C
H1 1.1915 0.2406 0.0308 0.040 Uiso calc PR 0.61(2) A 1 H
C2 1.126(3) 0.150(2) 0.1062(15) 0.041(8) Uani d PU 0.61(2) A 1 C
H2 1.2161 0.1298 0.1272 0.049 Uiso calc PR 0.61(2) A 1 H
C4 0.864(3) 0.147(2) 0.0987(16) 0.039(7) Uani d PU 0.61(2) A 1 C
H4 0.7776 0.1209 0.1122 0.047 Uiso calc PR 0.61(2) A 1 H
C5 0.871(3) 0.215(2) 0.0452(17) 0.042(8) Uani d PU 0.61(2) A 1 C
H5 0.7874 0.2481 0.0259 0.050 Uiso calc PR 0.61(2) A 1 H
N1' 0.961(4) 0.219(3) 0.006(2) 0.021(10) Uani d PU 0.39(2) A 2 N
C1' 1.029(5) 0.137(4) 0.015(3) 0.054(14) Uani d PU 0.39(2) A 2 C
H1' 1.0713 0.1169 -0.0280 0.065 Uiso calc PR 0.39(2) A 2 H
C2' 1.059(5) 0.066(4) 0.075(3) 0.044(12) Uani d PU 0.39(2) A 2 C
H2' 1.1102 0.0026 0.0747 0.053 Uiso calc PR 0.39(2) A 2 H
C4' 0.915(5) 0.194(3) 0.126(2) 0.034(11) Uani d PU 0.39(2) A 2 C
H4' 0.8511 0.2057 0.1626 0.040 Uiso calc PR 0.39(2) A 2 H
C5' 0.911(5) 0.259(4) 0.073(3) 0.047(12) Uani d PU 0.39(2) A 2 C
H5' 0.8790 0.3289 0.0776 0.056 Uiso calc PR 0.39(2) A 2 H
N2 1.0089(15) -0.0781(10) 0.3298(8) 0.036(3) Uani d . 1 . . N
C3 0.995(2) 0.1128(13) 0.1360(9) 0.049(6) Uani d . 1 . . C
C6 1.108(2) -0.0776(14) 0.2882(13) 0.060(6) Uani d . 1 A . C
H6 1.1878 -0.1198 0.3020 0.072 Uiso calc R 1 . . H
C7 1.1077(19) -0.0183(11) 0.2232(9) 0.037(4) Uani d . 1 . . C
H7 1.1835 -0.0223 0.1932 0.044 Uiso calc R 1 A . H
C8 0.9972(15) 0.0448(12) 0.2036(8) 0.028(4) Uani d . 1 A . C
C9 0.8900(18) 0.0458(17) 0.2498(9) 0.053(5) Uani d . 1 . . C
H9 0.8135 0.0921 0.2396 0.064 Uiso calc R 1 A . H
C10 0.893(2) -0.0194(14) 0.3101(9) 0.049(5) Uani d . 1 A . C
H10 0.8144 -0.0237 0.3382 0.059 Uiso calc R 1 . . H
N3 1.0065(18) -0.2467(11) 0.4184(8) 0.053(5) Uani d . 1 . . N
H3 1.0061 -0.1850 0.3967 0.063 Uiso calc R 1 . . H
C12 1.0037(19) -0.3566(11) 0.5280(9) 0.039(4) Uani d . 1 . . C
H12 1.0036 -0.3622 0.5801 0.047 Uiso calc R 1 . . H
C13 1.0004(18) -0.4478(14) 0.4825(10) 0.046(5) Uani d . 1 . . C
C15 1.006(2) -0.3349(16) 0.3818(9) 0.053(5) Uani d . 1 . . C
H15 1.0133 -0.3302 0.3301 0.063 Uiso calc R 1 . . H
C11 1.007(2) -0.2584(16) 0.4936(10) 0.055(5) Uani d . 1 . . C
H11 1.0102 -0.1972 0.5235 0.066 Uiso calc R 1 . . H
C14 0.997(2) -0.4297(14) 0.4099(10) 0.065(7) Uani d . 1 . . C
H14 0.9886 -0.4878 0.3771 0.079 Uiso calc R 1 . . H

loop_
_atom_site_aniso_label
_atom_site_aniso_U_11
_atom_site_aniso_U_22
_atom_site_aniso_U_33
_atom_site_aniso_U_12
_atom_site_aniso_U_13
_atom_site_aniso_U_23
Bi1 0.0452(4) 0.0360(4) 0.0124(3) 0.0000(3) -0.0007(3) -0.0002(3)
I1 0.0516(8) 0.0410(6) 0.0305(6) -0.0067(6) -0.0045(5) -0.0053(5)
I2 0.0486(7) 0.0457(7) 0.0226(6) 0.0056(6) -0.0048(5) -0.0108(5)
I3 0.0506(8) 0.0452(7) 0.0312(7) 0.0022(6) 0.0021(5) -0.0082(5)
I4 0.0529(8) 0.0688(8) 0.0241(6) -0.0048(6) -0.0007(5) 0.0208(6)
N1 0.022(7) 0.022(7) 0.022(7) -0.0002(10) 0.0020(11) 0.0002(10)
C1 0.033(7) 0.033(7) 0.033(7) -0.0001(10) 0.0031(12) 0.0003(10)
C2 0.041(8) 0.041(8) 0.041(8) 0.0001(10) 0.0033(12) 0.0002(10)
C4 0.039(7) 0.039(7) 0.039(7) 0.0001(10) 0.0033(12) 0.0001(10)
C5 0.042(8) 0.042(8) 0.042(8) 0.0000(10) 0.0036(12) 0.0001(10)
N1' 0.021(10) 0.021(10) 0.021(10) 0.0000(10) 0.0019(13) 0.0000(10)
C1' 0.054(14) 0.054(14) 0.054(14) 0.0001(10) 0.0048(16) 0.0000(10)
C2' 0.044(12) 0.044(12) 0.044(12) 0.0001(10) 0.0040(15) 0.0001(10)
C4' 0.034(11) 0.033(11) 0.034(11) 0.0000(10) 0.0029(14) 0.0001(10)
C5' 0.047(12) 0.047(12) 0.046(12) -0.0001(10) 0.0041(15) 0.0001(10)
N2 0.029(9) 0.033(8) 0.043(9) 0.000(7) -0.010(7) 0.000(7)
C3 0.069(14) 0.056(12) 0.016(9) 0.045(11) -0.022(8) -0.016(8)
C6 0.063(15) 0.035(10) 0.081(16) 0.024(10) 0.002(13) 0.007(11)
C7 0.066(13) 0.020(8) 0.023(9) 0.007(8) 0.006(9) 0.009(7)
C8 0.022(9) 0.034(9) 0.029(9) -0.011(7) 0.014(7) -0.009(7)
C9 0.039(11) 0.097(16) 0.025(10) 0.025(11) 0.011(8) 0.018(10)
C10 0.067(14) 0.065(12) 0.013(9) -0.007(11) -0.005(9) 0.003(9)
N3 0.098(14) 0.032(8) 0.027(9) -0.004(9) -0.005(8) 0.013(7)
C12 0.072(13) 0.025(8) 0.017(8) 0.000(9) -0.015(8) 0.000(7)
C13 0.043(11) 0.059(12) 0.034(11) 0.005(10) -0.010(9) 0.013(9)
C15 0.079(15) 0.071(14) 0.010(8) -0.007(12) 0.009(9) 0.016(9)
C11 0.062(14) 0.070(14) 0.032(11) -0.005(11) -0.002(10) 0.003(10)
C14 0.13(2) 0.034(10) 0.028(11) -0.019(12) -0.013(12) -0.003(9)

loop_
_atom_type_symbol
_atom_type_description
_atom_type_scat_dispersion_real
_atom_type_scat_dispersion_imag
_atom_type_scat_source
C C 0.0033 0.0016 'International Tables Vol C Tables 4.2.6.8 and 6.1.1.4'
H H 0.0000 0.0000 'International Tables Vol C Tables 4.2.6.8 and 6.1.1.4'
N N 0.0061 0.0033 'International Tables Vol C Tables 4.2.6.8 and 6.1.1.4'
I I -0.4742 1.8119 'International Tables Vol C Tables 4.2.6.8 and 6.1.1.4'
Bi Bi -4.1077 10.2566 'International Tables Vol C Tables 4.2.6.8 and 6.1.1.4'

loop_
_geom_angle_atom_site_label_1
_geom_angle_atom_site_label_2
_geom_angle_atom_site_label_3
_geom_angle_site_symmetry_1
_geom_angle_site_symmetry_3
_geom_angle
N1 Bi1 N1' . . 9.6(9)
N1 Bi1 I1 . . 92.0(6)
N1' Bi1 I1 . . 82.5(8)
N1 Bi1 I3 . . 85.6(5)
N1' Bi1 I3 . . 85.3(8)
I1 Bi1 I3 . . 94.95(4)
N1 Bi1 I4 . . 171.0(6)
N1' Bi1 I4 . . 179.4(8)
I1 Bi1 I4 . . 96.98(4)
I3 Bi1 I4 . . 94.46(4)
N1 Bi1 I2 . 3_765 80.7(6)
N1' Bi1 I2 . 3_765 90.3(8)
I1 Bi1 I2 . 3_765 170.26(4)
I3 Bi1 I2 . 3_765 90.90(3)
I4 Bi1 I2 . 3_765 90.30(3)
N1 Bi1 I2 . . 87.1(5)
N1' Bi1 I2 . . 87.7(8)
I1 Bi1 I2 . . 85.90(3)
I3 Bi1 I2 . . 172.68(4)
I4 Bi1 I2 . . 92.65(4)
I2 Bi1 I2 3_765 . 87.33(3)
Bi1 I2 Bi1 3_765 . 92.67(3)
C1 N1 C5 . . 117(2)
C1 N1 Bi1 . . 124(2)
C5 N1 Bi1 . . 118.2(17)
N1 C1 C2 . . 128(3)
N1 C1 H1 . . 116.0
C2 C1 H1 . . 116.0
C1 C2 C3 . . 115(2)
C1 C2 H2 . . 122.4
C3 C2 H2 . . 122.4
C5 C4 C3 . . 117(3)
C5 C4 H4 . . 121.7
C3 C4 H4 . . 121.7
C4 C5 N1 . . 124(3)
C4 C5 H5 . . 118.0
N1 C5 H5 . . 118.0
C1' N1' C5' . . 114(4)
C1' N1' Bi1 . . 129(4)
C5' N1' Bi1 . . 111(3)
N1' C1' C2' . . 135(5)
N1' C1' H1' . . 112.6
C2' C1' H1' . . 112.6
C1' C2' C3 . . 105(4)
C1' C2' H2' . . 127.7
C3 C2' H2' . . 127.7
C5' C4' C3 . . 127(4)
C5' C4' H4' . . 116.5
C3 C4' H4' . . 116.5
C4' C5' N1' . . 115(4)
C4' C5' H5' . . 122.6
N1' C5' H5' . . 122.6
C6 N2 C10 . . 119.0(16)
C4' C3 C4 . . 37.7(18)
C4' C3 C2' . . 121(3)
C4 C3 C2' . . 100(2)
C4' C3 C2 . . 102(3)
C4 C3 C2 . . 118(2)
C2' C3 C2 . . 55(2)
C4' C3 C8 . . 123(2)
C4 C3 C8 . . 121(2)
C2' C3 C8 . . 115(2)
C2 C3 C8 . . 121.8(16)
N2 C6 C7 . . 123.6(17)
N2 C6 H6 . . 118.2
C7 C6 H6 . . 118.2
C8 C7 C6 . . 119.2(17)
C8 C7 H7 . . 120.4
C6 C7 H7 . . 120.4
C7 C8 C9 . . 117.1(16)
C7 C8 C3 . . 120.8(14)
C9 C8 C3 . . 122.1(15)
C10 C9 C8 . . 120.8(17)
C10 C9 H9 . . 119.6
C8 C9 H9 . . 119.6
N2 C10 C9 . . 120.0(18)
N2 C10 H10 . . 120.0
C9 C10 H10 . . 120.0
C15 N3 C11 . . 114.4(15)
C15 N3 H3 . . 122.8
C11 N3 H3 . . 122.8
C11 C12 C13 . . 118.1(15)
C11 C12 H12 . . 121.0
C13 C12 H12 . . 121.0
C14 C13 C12 . . 115.4(16)
C14 C13 C13 . 3_746 126(2)
C12 C13 C13 . 3_746 119(2)
N3 C15 C14 . . 126.2(16)
N3 C15 H15 . . 116.9
C14 C15 H15 . . 116.9
N3 C11 C12 . . 122.9(17)
N3 C11 H11 . . 118.6
C12 C11 H11 . . 118.6
C15 C14 C13 . . 123.0(18)
C15 C14 H14 . . 118.5
C13 C14 H14 . . 118.5

loop_
_geom_bond_atom_site_label_1
_geom_bond_atom_site_label_2
_geom_bond_site_symmetry_2
_geom_bond_distance
_geom_bond_publ_flag
Bi1 N1 . 2.67(2) yes
Bi1 N1' . 2.80(4) yes
Bi1 I1 . 2.9408(12) yes
Bi1 I3 . 2.9551(13) yes
Bi1 I4 . 2.9782(13) yes
Bi1 I2 3_765 3.2458(12) yes
Bi1 I2 . 3.2497(13) yes
I2 Bi1 3_765 3.2457(12) ?
N1 C1 . 1.26(3) ?
N1 C5 . 1.41(4) ?
C1 C2 . 1.32(4) ?
C1 H1 . 0.9500 ?
C2 C3 . 1.50(3) ?
C2 H2 . 0.9500 ?
C4 C5 . 1.31(4) ?
C4 C3 . 1.44(3) ?
C4 H4 . 0.9500 ?
C5 H5 . 0.9500 ?
N1' C1' . 1.23(6) ?
N1' C5' . 1.44(7) ?
C1' C2' . 1.42(6) ?
C1' H1' . 0.9500 ?
C2' C3 . 1.45(5) ?
C2' H2' . 0.9500 ?
C4' C5' . 1.27(6) ?
C4' C3 . 1.29(4) ?
C4' H4' . 0.9500 ?
C5' H5' . 0.9500 ?
N2 C6 . 1.27(2) ?
N2 C10 . 1.37(2) ?
C3 C8 . 1.50(2) ?
C6 C7 . 1.40(2) ?
C6 H6 . 0.9500 ?
C7 C8 . 1.36(2) ?
C7 H7 . 0.9500 ?
C8 C9 . 1.39(2) ?
C9 C10 . 1.37(2) ?
C9 H9 . 0.9500 ?
C10 H10 . 0.9500 ?
N3 C15 . 1.31(2) ?
N3 C11 . 1.37(2) ?
N3 H3 . 0.8800 ?
C12 C11 . 1.40(2) ?
C12 C13 . 1.43(2) ?
C12 H12 . 0.9500 ?
C13 C14 . 1.34(2) ?
C13 C13 3_746 1.47(3) ?
C15 C14 . 1.32(2) ?
C15 H15 . 0.9500 ?
C11 H11 . 0.9500 ?
C14 H14 . 0.9500 ?

loop_
_geom_hbond_atom_site_label_D
_geom_hbond_atom_site_label_H
_geom_hbond_atom_site_label_A
_geom_hbond_distance_DH
_geom_hbond_distance_HA
_geom_hbond_distance_DA
_geom_hbond_angle_DHA
_geom_hbond_publ_flag
N3 H3 N2 0.88 1.83 2.69(4) 165 no
